data_4062279
loop_
_publ_author_name
'Ionkin, Alex S.'
'Marshall, William J.'

_publ_section_title
;
 Synthesis and Unusual Thermal Behavior of (Lithium phosphino/amino)
 Difluorosilanes
;
_journal_issue 20
_journal_name_full Organometallics
_journal_page_first 4136
_journal_page_last 4144
_journal_paper_doi 10.1021/om0304412
_journal_volume 22
_journal_year 2003
_chemical_formula_sum 'C47 H74 F2 Li O2 P Si2'
_chemical_formula_weight 803.15
_space_group_IT_number 15
_symmetry_cell_setting monoclinic
_symmetry_space_group_name_Hall '-I 2ya'
_symmetry_space_group_name_H-M 'I 1 2/a 1'
_cell_angle_alpha 90.0000(10)
_cell_angle_beta 96.492(17)
_cell_angle_gamma 90.0000(10)
_cell_formula_units_Z 8
_cell_length_a 35.59(3)
_cell_length_b 11.096(10)
_cell_length_c 25.75(2)
_cell_measurement_temperature 293(2)
_cell_volume 10104(15)
_diffrn_ambient_temperature 293(2)
_exptl_crystal_density_diffrn 1.056
_cod_depositor_comments
;
The following automatic conversions were performed:
'_symmetry_cell_setting' value 'Monoclinic' changed to 'monoclinic'
according to '/home/saulius/struct/CIF-dictionaries/cif_core.dic'
dictionary named 'cif_core.dic' version 2.4.1 from 2010-06-29.

Automatic conversion script
Id: cif_fix_enum 1527 2010-12-29 10:47:43Z saulius 
;
_cod_original_sg_symbol_H-M 'I 2/a'
_cod_database_code 4062279

loop_
_symmetry_equiv_pos_as_xyz
'x, y, z'
'-x+1/2, y, -z'
'x+1/2, y+1/2, z+1/2'
'-x+1, y+1/2, -z+1/2'
'-x, -y, -z'
'x-1/2, -y, z'
'-x+1/2, -y+1/2, -z+1/2'
'x, -y+1/2, z+1/2'

loop_
_atom_site_label
_atom_site_type_symbol
_atom_site_fract_x
_atom_site_fract_y
_atom_site_fract_z
_atom_site_U_iso_or_equiv
_atom_site_adp_type
_atom_site_occupancy
_atom_site_symmetry_multiplicity
_atom_site_calc_flag
_atom_site_refinement_flags
_atom_site_disorder_assembly
_atom_site_disorder_group
P1 P 0.16760(3) 0.57805(9) 0.30371(5) 0.0562(4) Uani 1 1 d . . .
Si1 Si 0.11220(3) 0.52533(8) 0.32110(4) 0.0320(3) Uani 1 1 d . . .
Si2 Si 0.19317(3) 0.39390(10) 0.30169(5) 0.0490(3) Uani 1 1 d . . .
F1 F 0.08332(7) 0.5149(2) 0.26727(9) 0.0602(7) Uani 1 1 d . . .
F2 F 0.10817(6) 0.39049(17) 0.34307(8) 0.0464(6) Uani 1 1 d . . .
C1 C 0.16694(13) 0.2838(4) 0.25452(18) 0.0586(12) Uani 1 1 d . . .
H1A H 0.1797 0.2073 0.2570 0.088 Uiso 1 1 calc R . .
H1B H 0.1663 0.3142 0.2195 0.088 Uiso 1 1 calc R . .
H1C H 0.1416 0.2739 0.2631 0.088 Uiso 1 1 calc R . .
C2 C 0.24199(13) 0.4168(5) 0.2807(2) 0.0843(18) Uani 1 1 d . . .
H2A H 0.2557 0.3420 0.2838 0.126 Uiso 1 1 calc R . .
H2B H 0.2553 0.4763 0.3027 0.126 Uiso 1 1 calc R . .
H2C H 0.2397 0.4436 0.2451 0.126 Uiso 1 1 calc R . .
C3 C 0.19941(16) 0.3169(5) 0.3680(2) 0.0872(18) Uani 1 1 d . . .
H3A H 0.2124 0.2417 0.3653 0.131 Uiso 1 1 calc R . .
H3B H 0.1751 0.3022 0.3794 0.131 Uiso 1 1 calc R . .
H3C H 0.2139 0.3679 0.3929 0.131 Uiso 1 1 calc R . .
C4 C 0.08530(9) 0.6266(3) 0.36429(13) 0.0284(7) Uani 1 1 d . . .
C5 C 0.06414(9) 0.7278(3) 0.34222(13) 0.0276(7) Uani 1 1 d . . .
C6 C 0.04078(10) 0.7924(3) 0.37298(14) 0.0350(8) Uani 1 1 d . . .
H6A H 0.0266 0.8567 0.3583 0.042 Uiso 1 1 calc R . .
C7 C 0.03852(11) 0.7620(3) 0.42508(15) 0.0395(9) Uani 1 1 d . . .
H7A H 0.0222 0.8038 0.4444 0.047 Uiso 1 1 calc R . .
C8 C 0.06088(11) 0.6682(3) 0.44820(15) 0.0396(9) Uani 1 1 d . . .
H8A H 0.0600 0.6500 0.4833 0.048 Uiso 1 1 calc R . .
C9 C 0.08468(10) 0.6012(3) 0.41874(14) 0.0324(8) Uani 1 1 d . . .
C10 C 0.06727(9) 0.7747(3) 0.28729(13) 0.0286(8) Uani 1 1 d . . .
C11 C 0.03889(10) 0.7476(3) 0.24505(14) 0.0315(8) Uani 1 1 d . . .
C12 C 0.04131(11) 0.8005(3) 0.19568(14) 0.0371(9) Uani 1 1 d . . .
H12A H 0.0225 0.7837 0.1686 0.044 Uiso 1 1 calc R . .
C13 C 0.07077(11) 0.8768(3) 0.18607(14) 0.0391(9) Uani 1 1 d . . .
C14 C 0.09888(11) 0.9015(3) 0.22806(15) 0.0393(9) Uani 1 1 d . . .
H14A H 0.1190 0.9512 0.2220 0.047 Uiso 1 1 calc R . .
C15 C 0.09775(10) 0.8538(3) 0.27879(14) 0.0337(8) Uani 1 1 d . . .
C16 C 0.00498(10) 0.6655(3) 0.25243(15) 0.0372(9) Uani 1 1 d . . .
H16A H 0.0098 0.6277 0.2869 0.045 Uiso 1 1 calc R . .
C17 C -0.00091(11) 0.5640(3) 0.21131(16) 0.0454(10) Uani 1 1 d . . .
H17A H 0.0223 0.5207 0.2103 0.068 Uiso 1 1 calc R . .
H17B H -0.0086 0.5984 0.1776 0.068 Uiso 1 1 calc R . .
H17C H -0.0201 0.5099 0.2205 0.068 Uiso 1 1 calc R . .
C18 C -0.03181(12) 0.7397(4) 0.25149(19) 0.0538(11) Uani 1 1 d . . .
H18A H -0.0296 0.7948 0.2804 0.081 Uiso 1 1 calc R . .
H18B H -0.0527 0.6863 0.2541 0.081 Uiso 1 1 calc R . .
H18C H -0.0359 0.7840 0.2193 0.081 Uiso 1 1 calc R . .
C19 C 0.07031(13) 0.9370(4) 0.13191(16) 0.0508(11) Uani 1 1 d . . .
H19A H 0.0587 0.8787 0.1064 0.061 Uiso 1 1 calc R . .
C20 C 0.10905(16) 0.9643(6) 0.1161(2) 0.0873(18) Uani 1 1 d . . .
H20A H 0.1245 0.8934 0.1205 0.131 Uiso 1 1 calc R . .
H20B H 0.1205 1.0279 0.1377 0.131 Uiso 1 1 calc R . .
H20C H 0.1067 0.9890 0.0801 0.131 Uiso 1 1 calc R . .
C21 C 0.0440(2) 1.0471(5) 0.1289(2) 0.106(2) Uani 1 1 d . . .
H21A H 0.0201 1.0245 0.1397 0.159 Uiso 1 1 calc R . .
H21B H 0.0404 1.0763 0.0936 0.159 Uiso 1 1 calc R . .
H21C H 0.0552 1.1094 0.1515 0.159 Uiso 1 1 calc R . .
C22 C 0.12659(10) 0.8946(3) 0.32465(15) 0.0381(9) Uani 1 1 d . . .
H22A H 0.1286 0.8300 0.3508 0.046 Uiso 1 1 calc R . .
C23 C 0.11171(12) 1.0090(4) 0.35073(18) 0.0564(12) Uani 1 1 d . . .
H23A H 0.0877 0.9915 0.3628 0.085 Uiso 1 1 calc R . .
H23B H 0.1087 1.0733 0.3257 0.085 Uiso 1 1 calc R . .
H23C H 0.1295 1.0326 0.3798 0.085 Uiso 1 1 calc R . .
C24 C 0.16681(11) 0.9196(4) 0.31013(18) 0.0529(11) Uani 1 1 d . . .
H24A H 0.1762 0.8491 0.2943 0.079 Uiso 1 1 calc R . .
H24B H 0.1832 0.9397 0.3411 0.079 Uiso 1 1 calc R . .
H24C H 0.1660 0.9856 0.2859 0.079 Uiso 1 1 calc R . .
C25 C 0.11106(10) 0.5104(3) 0.44869(13) 0.0355(8) Uani 1 1 d . . .
C26 C 0.09853(11) 0.3925(3) 0.45875(14) 0.0375(9) Uani 1 1 d . . .
C27 C 0.12404(13) 0.3148(4) 0.48848(16) 0.0532(11) Uani 1 1 d . . .
H27A H 0.1161 0.2374 0.4957 0.064 Uiso 1 1 calc R . .
C28 C 0.16122(14) 0.3505(5) 0.50767(17) 0.0620(13) Uani 1 1 d . . .
C29 C 0.17236(13) 0.4663(5) 0.49706(17) 0.0604(12) Uani 1 1 d . . .
H29A H 0.1967 0.4909 0.5094 0.073 Uiso 1 1 calc R . .
C30 C 0.14816(11) 0.5486(4) 0.46819(15) 0.0462(10) Uani 1 1 d . . .
C31 C 0.05854(12) 0.3509(3) 0.43823(15) 0.0435(10) Uani 1 1 d . . .
H31A H 0.0493 0.4045 0.4094 0.052 Uiso 1 1 calc R . .
C32 C 0.05702(14) 0.2205(4) 0.41653(17) 0.0597(12) Uani 1 1 d . . .
H32A H 0.0316 0.2018 0.4022 0.090 Uiso 1 1 calc R . .
H32B H 0.0650 0.1652 0.4443 0.090 Uiso 1 1 calc R . .
H32C H 0.0736 0.2137 0.3897 0.090 Uiso 1 1 calc R . .
C33 C 0.03117(13) 0.3619(4) 0.48029(17) 0.0566(11) Uani 1 1 d . . .
H33A H 0.0300 0.4444 0.4912 0.085 Uiso 1 1 calc R . .
H33B H 0.0400 0.3126 0.5098 0.085 Uiso 1 1 calc R . .
H33C H 0.0064 0.3355 0.4661 0.085 Uiso 1 1 calc R . .
C34 C 0.18877(18) 0.2638(6) 0.5392(2) 0.094(2) Uani 1 1 d . . .
H34A H 0.2129 0.3053 0.5379 0.112 Uiso 1 1 calc R . .
C35 C 0.1953(2) 0.1507(6) 0.5121(3) 0.123(3) Uani 1 1 d . . .
H35A H 0.2169 0.1103 0.5300 0.184 Uiso 1 1 calc R . .
H35B H 0.2000 0.1678 0.4769 0.184 Uiso 1 1 calc R . .
H35C H 0.1735 0.0999 0.5118 0.184 Uiso 1 1 calc R . .
C36 C 0.18533(17) 0.2656(6) 0.5958(2) 0.095(2) Uani 1 1 d . . .
H36A H 0.2049 0.2167 0.6138 0.142 Uiso 1 1 calc R . .
H36B H 0.1611 0.2345 0.6019 0.142 Uiso 1 1 calc R . .
H36C H 0.1878 0.3470 0.6084 0.142 Uiso 1 1 calc R . .
C37 C 0.16179(12) 0.6787(5) 0.45960(18) 0.0589(12) Uani 1 1 d . . .
H37A H 0.1467 0.7096 0.4282 0.071 Uiso 1 1 calc R . .
C38 C 0.15370(19) 0.7596(5) 0.5050(2) 0.0929(19) Uani 1 1 d . . .
H38A H 0.1272 0.7574 0.5087 0.139 Uiso 1 1 calc R . .
H38B H 0.1611 0.8408 0.4982 0.139 Uiso 1 1 calc R . .
H38C H 0.1678 0.7314 0.5367 0.139 Uiso 1 1 calc R . .
C39 C 0.20339(14) 0.6890(7) 0.4502(3) 0.101(2) Uani 1 1 d . . .
H39A H 0.2088 0.7706 0.4410 0.152 Uiso 1 1 calc R . .
H39B H 0.2083 0.6361 0.4223 0.152 Uiso 1 1 calc R . .
H39C H 0.2192 0.6669 0.4815 0.152 Uiso 1 1 calc R . .
O40 O 0.16977(9) 0.6833(3) 0.16620(13) 0.0722(10) Uani 1 1 d . . .
C41 C 0.19884(15) 0.7719(5) 0.1823(3) 0.0874(18) Uani 1 1 d . . .
H41A H 0.1890 0.8526 0.1756 0.105 Uiso 1 1 calc R . .
H41B H 0.2068 0.7644 0.2195 0.105 Uiso 1 1 calc R . .
C42 C 0.2293(2) 0.7517(9) 0.1542(4) 0.192(5) Uani 1 1 d . . .
H42A H 0.2528 0.7606 0.1768 0.230 Uiso 1 1 calc R . .
H42B H 0.2291 0.8101 0.1261 0.230 Uiso 1 1 calc R . .
C43 C 0.22648(14) 0.6274(5) 0.1320(3) 0.0880(18) Uani 1 1 d . . .
H43A H 0.2451 0.5748 0.1507 0.106 Uiso 1 1 calc R . .
H43B H 0.2303 0.6280 0.0953 0.106 Uiso 1 1 calc R . .
C44 C 0.18710(13) 0.5869(4) 0.1392(2) 0.0675(13) Uani 1 1 d . . .
H44A H 0.1727 0.5717 0.1055 0.081 Uiso 1 1 calc R . .
H44B H 0.1879 0.5134 0.1596 0.081 Uiso 1 1 calc R . .
O45 O 0.09974(9) 0.5425(3) 0.15175(11) 0.0620(9) Uani 1 1 d . . .
C46 C 0.09054(14) 0.4155(4) 0.14842(19) 0.0657(13) Uani 1 1 d . . .
H46A H 0.0775 0.3913 0.1779 0.079 Uiso 1 1 calc R . .
H46B H 0.1134 0.3677 0.1486 0.079 Uiso 1 1 calc R . .
C47 C 0.06568(18) 0.3978(6) 0.0985(2) 0.0917(19) Uani 1 1 d . . .
H47A H 0.0393 0.3943 0.1048 0.110 Uiso 1 1 calc R . .
H47B H 0.0721 0.3239 0.0815 0.110 Uiso 1 1 calc R . .
C48 C 0.08410(17) 0.6000(5) 0.1037(2) 0.0742(15) Uani 1 1 d . . .
H48A H 0.1028 0.6520 0.0907 0.089 Uiso 1 1 calc R . .
H48B H 0.0624 0.6486 0.1098 0.089 Uiso 1 1 calc R . .
C49 C 0.0728(2) 0.5054(6) 0.0657(2) 0.122(3) Uani 1 1 d . . .
H49A H 0.0928 0.4890 0.0440 0.146 Uiso 1 1 calc R . .
H49C H 0.0501 0.5282 0.0434 0.146 Uiso 1 1 calc R . .
Li1 Li 0.1313(3) 0.6216(8) 0.2108(4) 0.077(2) Uiso 1 1 d . . .

loop_
_atom_site_aniso_label
_atom_site_aniso_U_11
_atom_site_aniso_U_22
_atom_site_aniso_U_33
_atom_site_aniso_U_23
_atom_site_aniso_U_13
_atom_site_aniso_U_12
P1 0.0508(7) 0.0291(5) 0.0952(10) -0.0061(6) 0.0370(6) 0.0026(5)
Si1 0.0368(6) 0.0254(5) 0.0350(6) -0.0008(4) 0.0100(4) 0.0073(4)
Si2 0.0410(7) 0.0377(6) 0.0704(8) -0.0062(6) 0.0152(6) 0.0097(5)
F1 0.0713(16) 0.0572(15) 0.0481(14) -0.0212(12) -0.0105(12) 0.0310(13)
F2 0.0649(15) 0.0236(11) 0.0549(14) 0.0004(9) 0.0248(11) 0.0046(10)
C1 0.064(3) 0.038(2) 0.077(3) -0.005(2) 0.022(2) 0.006(2)
C2 0.047(3) 0.067(3) 0.145(5) -0.021(3) 0.034(3) 0.012(2)
C3 0.086(4) 0.097(4) 0.077(4) 0.005(3) 0.003(3) 0.050(3)
C4 0.0285(18) 0.0222(17) 0.035(2) -0.0019(14) 0.0058(15) 0.0001(14)
C5 0.0289(18) 0.0237(17) 0.0303(19) -0.0046(14) 0.0041(14) 0.0007(14)
C6 0.042(2) 0.0259(18) 0.037(2) 0.0020(15) 0.0064(16) 0.0097(16)
C7 0.046(2) 0.034(2) 0.042(2) -0.0042(17) 0.0178(18) 0.0121(17)
C8 0.049(2) 0.036(2) 0.035(2) -0.0004(17) 0.0121(17) 0.0081(18)
C9 0.0333(19) 0.0291(19) 0.035(2) -0.0013(15) 0.0054(15) 0.0010(15)
C10 0.0348(19) 0.0180(16) 0.035(2) -0.0012(14) 0.0111(15) 0.0049(14)
C11 0.038(2) 0.0216(16) 0.035(2) 0.0009(15) 0.0073(16) 0.0012(15)
C12 0.046(2) 0.0289(19) 0.036(2) 0.0002(16) 0.0044(17) -0.0001(17)
C13 0.056(2) 0.0260(19) 0.037(2) 0.0051(16) 0.0130(19) 0.0042(17)
C14 0.043(2) 0.0269(19) 0.050(2) 0.0044(17) 0.0174(18) -0.0009(16)
C15 0.038(2) 0.0223(17) 0.043(2) -0.0021(15) 0.0101(17) 0.0053(15)
C16 0.042(2) 0.0316(19) 0.038(2) 0.0017(16) 0.0041(17) -0.0037(16)
C17 0.050(2) 0.027(2) 0.057(3) -0.0012(18) -0.002(2) -0.0013(17)
C18 0.048(3) 0.039(2) 0.076(3) -0.009(2) 0.017(2) -0.0034(19)
C19 0.075(3) 0.038(2) 0.042(2) 0.0079(18) 0.017(2) 0.006(2)
C20 0.093(4) 0.111(5) 0.061(3) 0.027(3) 0.021(3) -0.026(4)
C21 0.191(7) 0.070(4) 0.063(4) 0.031(3) 0.045(4) 0.061(4)
C22 0.039(2) 0.0289(19) 0.046(2) 0.0000(16) 0.0030(17) 0.0009(16)
C23 0.054(3) 0.048(3) 0.067(3) -0.018(2) 0.005(2) -0.002(2)
C24 0.044(2) 0.041(2) 0.074(3) -0.006(2) 0.008(2) -0.0014(19)
C25 0.040(2) 0.041(2) 0.0263(19) -0.0008(16) 0.0060(15) 0.0155(17)
C26 0.048(2) 0.032(2) 0.033(2) 0.0017(16) 0.0062(17) 0.0154(17)
C27 0.075(3) 0.044(2) 0.041(2) 0.0060(19) 0.006(2) 0.025(2)
C28 0.068(3) 0.071(3) 0.044(3) 0.000(2) -0.008(2) 0.035(3)
C29 0.053(3) 0.077(3) 0.048(3) -0.003(2) -0.004(2) 0.019(3)
C30 0.040(2) 0.063(3) 0.035(2) -0.0029(19) 0.0042(17) 0.010(2)
C31 0.062(3) 0.031(2) 0.038(2) 0.0075(17) 0.0091(19) 0.0088(18)
C32 0.090(4) 0.036(2) 0.054(3) -0.002(2) 0.013(2) 0.003(2)
C33 0.068(3) 0.049(3) 0.055(3) 0.003(2) 0.017(2) 0.007(2)
C34 0.101(5) 0.101(5) 0.073(4) 0.011(3) -0.014(3) 0.056(4)
C35 0.145(6) 0.088(5) 0.133(6) 0.029(4) 0.003(5) 0.075(5)
C36 0.098(4) 0.105(5) 0.079(4) 0.045(4) -0.003(3) 0.032(4)
C37 0.045(3) 0.079(3) 0.052(3) 0.006(2) -0.001(2) -0.008(2)
C38 0.131(5) 0.069(4) 0.081(4) -0.016(3) 0.022(4) -0.020(4)
C39 0.057(3) 0.134(6) 0.112(5) -0.011(4) 0.002(3) -0.029(4)
O40 0.058(2) 0.077(2) 0.085(2) -0.0303(19) 0.0239(18) -0.0244(17)
C41 0.063(3) 0.080(4) 0.122(5) -0.036(3) 0.023(3) -0.029(3)
C42 0.094(5) 0.213(10) 0.287(12) -0.181(9) 0.097(7) -0.089(6)
C43 0.057(3) 0.094(4) 0.118(5) -0.028(4) 0.027(3) -0.014(3)
C44 0.063(3) 0.060(3) 0.081(4) -0.009(3) 0.015(3) -0.009(2)
O45 0.074(2) 0.063(2) 0.0492(19) -0.0028(15) 0.0087(15) -0.0319(17)
C46 0.075(3) 0.059(3) 0.066(3) -0.001(2) 0.021(3) -0.009(3)
C47 0.101(5) 0.091(4) 0.082(4) -0.023(3) 0.004(3) -0.042(4)
C48 0.101(4) 0.060(3) 0.062(3) -0.001(3) 0.012(3) -0.002(3)
C49 0.196(8) 0.086(5) 0.072(4) -0.005(4) -0.035(5) -0.015(5)

loop_
_geom_bond_atom_site_label_1
_geom_bond_atom_site_label_2
_geom_bond_distance
_geom_bond_site_symmetry_2
_geom_bond_publ_flag
P1 Si1 2.151(2) . ?
P1 Si2 2.240(2) . ?
P1 Li1 2.633(9) . ?
Si1 F2 1.612(2) . ?
Si1 F1 1.634(3) . ?
Si1 C4 1.912(3) . ?
Si1 Li1 3.179(10) . ?
Si2 C1 1.893(5) . ?
Si2 C2 1.894(5) . ?
Si2 C3 1.901(6) . ?
F1 Li1 2.644(10) . ?
C4 C9 1.433(5) . ?
C4 C5 1.434(5) . ?
C5 C6 1.407(5) . ?
C5 C10 1.523(5) . ?
C6 C7 1.394(5) . ?
C7 C8 1.401(5) . ?
C8 C9 1.411(5) . ?
C9 C25 1.526(5) . ?
C10 C11 1.430(5) . ?
C10 C15 1.432(5) . ?
C11 C12 1.412(5) . ?
C11 C16 1.541(5) . ?
C12 C13 1.391(5) . ?
C13 C14 1.414(5) . ?
C13 C19 1.545(5) . ?
C14 C15 1.414(5) . ?
C15 C22 1.542(5) . ?
C16 C17 1.544(5) . ?
C16 C18 1.544(5) . ?
C19 C20 1.512(6) . ?
C19 C21 1.535(6) . ?
C22 C24 1.545(5) . ?
C22 C23 1.556(5) . ?
C25 C26 1.415(5) . ?
C25 C30 1.424(5) . ?
C26 C27 1.413(5) . ?
C26 C31 1.532(6) . ?
C27 C28 1.416(7) . ?
C28 C29 1.381(7) . ?
C28 C34 1.538(6) . ?
C29 C30 1.408(6) . ?
C30 C37 1.546(6) . ?
C31 C33 1.541(6) . ?
C31 C32 1.550(5) . ?
C34 C35 1.468(8) . ?
C34 C36 1.476(8) . ?
C37 C38 1.528(7) . ?
C37 C39 1.531(7) . ?
O40 C44 1.451(6) . ?
O40 C41 1.454(5) . ?
O40 Li1 2.005(10) . ?
C41 C42 1.388(8) . ?
C42 C43 1.491(9) . ?
C43 C44 1.503(7) . ?
O45 C48 1.446(6) . ?
O45 C46 1.447(5) . ?
O45 Li1 1.988(10) . ?
C46 C47 1.488(7) . ?
C47 C49 1.501(8) . ?
C48 C49 1.461(7) . ?
